data_4331615
loop_
_publ_author_name
'Salmon, Lionel'
'Thu\'ery, Pierre'
'Rivi\`ere, Eric'
'Ephritikhine, Michel'

_publ_section_title
;
 Synthesis, Structure, and Magnetic Behavior of a Series of Trinuclear
 Schiff Base Complexes of 5f (UIV, ThIV) and 3d (CuII, ZnII) Ions
;
_journal_issue 1
_journal_name_full 'Inorganic Chemistry'
_journal_page_first 83
_journal_page_last 93
_journal_paper_doi 10.1021/ic0512375
_journal_volume 45
_journal_year 2006
_chemical_formula_sum 'C43.5 H39.5 Cu2 N5.5 O8 Th'
_chemical_formula_weight 1126.43
_space_group_IT_number 14
_symmetry_cell_setting monoclinic
_symmetry_space_group_name_Hall '-P 2ybc'
_symmetry_space_group_name_H-M 'P 1 21/c 1'
_atom_sites_solution_hydrogens geom
_atom_sites_solution_primary direct
_atom_sites_solution_secondary difmap
_audit_creation_method SHELXL-97
_cell_angle_alpha 90.00
_cell_angle_beta 90.019(3)
_cell_angle_gamma 90.00
_cell_formula_units_Z 4
_cell_length_a 10.3309(6)
_cell_length_b 13.4676(8)
_cell_length_c 31.2129(16)
_cell_measurement_reflns_used 25082
_cell_measurement_temperature 100(2)
_cell_measurement_theta_max 25.68
_cell_measurement_theta_min 2.81
_cell_volume 4342.7(4)
_computing_cell_refinement 'HKL2000 (Otwinowski & Minor, 1997)'
_computing_data_collection 'Kappa-CCD software (Nonius B.V., 1998)'
_computing_data_reduction 'HKL2000 (Otwinowski & Minor, 1997)'
_computing_molecular_graphics 'SHELXTL (Sheldrick, 1999)'
_computing_publication_material 'SHELXTL (Sheldrick, 1999)'
_computing_structure_refinement 'SHELXL-97 (Sheldrick, 1997)'
_computing_structure_solution 'SHELXS-97 (Sheldrick, 1997)'
_diffrn_ambient_temperature 100(2)
_diffrn_measured_fraction_theta_full 0.924
_diffrn_measured_fraction_theta_max 0.924
_diffrn_measurement_device_type 'Nonius Kappa-CCD'
_diffrn_measurement_method '\f scans'
_diffrn_radiation_monochromator graphite
_diffrn_radiation_source 'fine-focus sealed tube'
_diffrn_radiation_type MoK\a
_diffrn_radiation_wavelength 0.71073
_diffrn_reflns_av_R_equivalents 0.0684
_diffrn_reflns_av_sigmaI/netI 0.0647
_diffrn_reflns_limit_h_max 11
_diffrn_reflns_limit_h_min -12
_diffrn_reflns_limit_k_max 16
_diffrn_reflns_limit_k_min -16
_diffrn_reflns_limit_l_max 37
_diffrn_reflns_limit_l_min -37
_diffrn_reflns_number 25082
_diffrn_reflns_theta_full 25.68
_diffrn_reflns_theta_max 25.68
_diffrn_reflns_theta_min 2.81
_diffrn_standards_decay_% none
_diffrn_standards_interval_time 0
_exptl_absorpt_coefficient_mu 4.444
_exptl_absorpt_correction_T_max 0.701
_exptl_absorpt_correction_T_min 0.402
_exptl_absorpt_correction_type refdelf
_exptl_absorpt_process_details 'program DELABS from PLATON (Spek, 2000)'
_exptl_crystal_colour 'translucent dark red'
_exptl_crystal_density_diffrn 1.723
_exptl_crystal_density_meas ?
_exptl_crystal_description platelet
_exptl_crystal_F_000 2204
_exptl_crystal_size_max 0.20
_exptl_crystal_size_mid 0.15
_exptl_crystal_size_min 0.08
_refine_diff_density_max 1.570
_refine_diff_density_min -1.260
_refine_diff_density_rms 0.142
_refine_ls_extinction_method none
_refine_ls_goodness_of_fit_ref 1.037
_refine_ls_hydrogen_treatment constr
_refine_ls_matrix_type full
_refine_ls_number_parameters 548
_refine_ls_number_reflns 7624
_refine_ls_number_restraints 140
_refine_ls_restrained_S_all 1.260
_refine_ls_R_factor_all 0.0962
_refine_ls_R_factor_gt 0.0698
_refine_ls_shift/su_max 0.001
_refine_ls_shift/su_mean 0.000
_refine_ls_structure_factor_coef Fsqd
_refine_ls_weighting_details 'calc w=1/[\s^2^(Fo^2^)+(0.0811P)^2^+71.2474P] where P=(Fo^2^+2Fc^2^)/3'
_refine_ls_weighting_scheme calc
_refine_ls_wR_factor_gt 0.1765
_refine_ls_wR_factor_ref 0.1932
_reflns_number_gt 5710
_reflns_number_total 7624
_reflns_threshold_expression >2sigma(I)
_cod_data_source_file ic0512375sup1.cif
_cod_data_source_block 7
_cod_depositor_comments
;
The following automatic conversions were performed:

'_exptl_crystal_density_meas' value 'not measured' was changed to '?'
- the value is perceived as not measured.

Automatic conversion script
Id: cif_fix_values 3008 2015-01-20 13:52:24Z robertas 
;
_cod_original_sg_symbol_H-M 'P 21/c'
_cod_original_formula_sum 'C43.50 H39.50 Cu2 N5.50 O8 Th'
_cod_database_code 4331615

loop_
_symmetry_equiv_pos_as_xyz
'x, y, z'
'-x, y+1/2, -z+1/2'
'-x, -y, -z'
'x, -y-1/2, z-1/2'

loop_
_atom_site_label
_atom_site_type_symbol
_atom_site_fract_x
_atom_site_fract_y
_atom_site_fract_z
_atom_site_U_iso_or_equiv
_atom_site_adp_type
_atom_site_occupancy
_atom_site_symmetry_multiplicity
_atom_site_calc_flag
_atom_site_refinement_flags
Th Th -0.01525(5) 0.50913(4) 0.143041(16) 0.0360(2) Uani 1 1 d .
Cu1 Cu 0.15208(19) 0.42635(18) 0.23671(6) 0.0532(6) Uani 1 1 d .
Cu2 Cu -0.1771(2) 0.62125(17) 0.05406(6) 0.0527(6) Uani 1 1 d .
O1 O 0.0233(10) 0.6795(9) 0.1584(4) 0.051(3) Uani 1 1 d .
O2 O 0.1020(11) 0.5451(9) 0.2091(4) 0.051(3) Uani 1 1 d .
O3 O 0.0674(10) 0.3749(8) 0.1889(3) 0.046(3) Uani 1 1 d .
O4 O -0.0586(10) 0.3415(8) 0.1206(3) 0.044(2) Uani 1 1 d .
N1 N 0.2422(16) 0.4824(14) 0.2827(5) 0.067(4) Uani 1 1 d .
N2 N 0.1930(13) 0.2949(14) 0.2603(4) 0.059(4) Uani 1 1 d .
C1 C 0.0900(16) 0.7075(14) 0.1928(6) 0.057(5) Uani 1 1 d .
C2 C 0.1317(15) 0.6349(16) 0.2220(5) 0.055(5) Uani 1 1 d .
C3 C 0.2050(17) 0.6553(16) 0.2601(6) 0.063(5) Uani 1 1 d .
C4 C 0.2292(19) 0.7532(16) 0.2687(6) 0.066(5) Uani 1 1 d .
H4 H 0.2754 0.7686 0.2934 0.079 Uiso 1 1 calc R
C5 C 0.1908(18) 0.8271(14) 0.2439(6) 0.060(5) Uani 1 1 d .
H5 H 0.2113 0.8921 0.2513 0.072 Uiso 1 1 calc R
C6 C 0.1167(18) 0.8077(14) 0.2051(6) 0.058(5) Uani 1 1 d .
H6 H 0.0869 0.8601 0.1883 0.070 Uiso 1 1 calc R
C7 C 0.2542(17) 0.5725(16) 0.2870(5) 0.053(4) Uani 1 1 d .
H7 H 0.3015 0.5920 0.3109 0.064 Uiso 1 1 calc R
C8 C 0.3096(17) 0.4033(15) 0.3097(5) 0.057(5) Uani 1 1 d .
C9 C 0.2400(19) 0.3076(13) 0.3047(6) 0.062(5) Uani 1 1 d .
H9A H 0.2977 0.2533 0.3120 0.075 Uiso 1 1 calc R
H9B H 0.1672 0.3057 0.3243 0.075 Uiso 1 1 calc R
C10 C 0.1639(17) 0.2115(16) 0.2436(6) 0.061(5) Uani 1 1 d .
H10 H 0.1864 0.1550 0.2590 0.074 Uiso 1 1 calc R
C11 C 0.1020(17) 0.1964(16) 0.2046(6) 0.059(5) Uani 1 1 d .
C12 C 0.0536(17) 0.2799(13) 0.1794(6) 0.055(5) Uani 1 1 d .
C13 C -0.0160(15) 0.2613(12) 0.1406(5) 0.046(4) Uani 1 1 d .
C14 C -0.0323(17) 0.1633(14) 0.1269(6) 0.059(5) Uani 1 1 d .
H14 H -0.0762 0.1504 0.1015 0.071 Uiso 1 1 calc R
C15 C 0.017(2) 0.0838(16) 0.1512(9) 0.077(6) Uani 1 1 d .
H15 H 0.0054 0.0190 0.1417 0.093 Uiso 1 1 calc R
C16 C 0.079(2) 0.0996(14) 0.1867(8) 0.071(6) Uani 1 1 d .
H16 H 0.1097 0.0448 0.2017 0.086 Uiso 1 1 calc R
C17 C 0.314(2) 0.4327(18) 0.3567(7) 0.083(7) Uani 1 1 d .
H17A H 0.2297 0.4546 0.3657 0.124 Uiso 1 1 calc R
H17B H 0.3751 0.4856 0.3606 0.124 Uiso 1 1 calc R
H17C H 0.3397 0.3766 0.3737 0.124 Uiso 1 1 calc R
C18 C 0.4483(16) 0.3919(13) 0.2902(6) 0.059(5) Uani 1 1 d .
H18A H 0.4887 0.3334 0.3016 0.088 Uiso 1 1 calc R
H18B H 0.4994 0.4491 0.2974 0.088 Uiso 1 1 calc R
H18C H 0.4419 0.3863 0.2596 0.088 Uiso 1 1 calc R
O5 O -0.2057(10) 0.5159(7) 0.1865(3) 0.041(2) Uani 1 1 d .
O6 O -0.2156(10) 0.5679(8) 0.1085(3) 0.044(3) Uani 1 1 d .
O7 O -0.0147(10) 0.5679(8) 0.0684(3) 0.043(2) Uani 1 1 d .
O8 O 0.1843(10) 0.4978(8) 0.1054(3) 0.045(2) Uani 1 1 d .
N3 N -0.3417(13) 0.6875(9) 0.0445(3) 0.082(4) Uani 1 1 d DU
N4 N -0.1159(10) 0.6696(11) -0.0017(4) 0.070(3) Uani 1 1 d DU
C19 C -0.3153(15) 0.5545(12) 0.1737(5) 0.044(4) Uani 1 1 d .
C20 C -0.3237(15) 0.5869(13) 0.1309(5) 0.047(4) Uani 1 1 d .
C21 C -0.4326(16) 0.6377(14) 0.1142(6) 0.053(4) Uani 1 1 d .
C22 C -0.5394(16) 0.6497(16) 0.1421(6) 0.063(5) Uani 1 1 d .
H22 H -0.6143 0.6805 0.1322 0.076 Uiso 1 1 calc R
C23 C -0.5333(18) 0.6166(17) 0.1828(7) 0.070(6) Uani 1 1 d .
H23 H -0.6045 0.6264 0.2005 0.084 Uiso 1 1 calc R
C24 C -0.4258(16) 0.5688(14) 0.1993(6) 0.056(4) Uani 1 1 d .
H24 H -0.4265 0.5460 0.2274 0.067 Uiso 1 1 calc R
C25 C -0.4303(16) 0.6863(13) 0.0703(4) 0.067(5) Uani 1 1 d D
H25 H -0.5056 0.7189 0.0621 0.081 Uiso 1 1 calc R
C26 C -0.3273(8) 0.7616(7) 0.0091(3) 0.083(4) Uani 1 1 d DU
C27 C -0.2308(10) 0.7180(11) -0.0221(3) 0.070(3) Uani 1 1 d DU
H27A H -0.2748 0.6693 -0.0398 0.084 Uiso 1 1 calc R
H27B H -0.2005 0.7706 -0.0409 0.084 Uiso 1 1 calc R
C28 C -0.0047(10) 0.6551(12) -0.0177(6) 0.056(4) Uani 1 1 d D
H28 H 0.0100 0.6770 -0.0456 0.067 Uiso 1 1 calc R
C29 C 0.0951(17) 0.6091(13) 0.0034(5) 0.048(4) Uani 1 1 d .
C30 C 0.0917(14) 0.5715(11) 0.0444(5) 0.041(4) Uani 1 1 d .
C31 C 0.2033(16) 0.5305(12) 0.0657(5) 0.047(4) Uani 1 1 d .
C32 C 0.3164(16) 0.5298(12) 0.0418(5) 0.047(4) Uani 1 1 d .
H32 H 0.3925 0.5068 0.0543 0.057 Uiso 1 1 calc R
C33 C 0.3182(19) 0.5623(14) 0.0002(6) 0.059(5) Uani 1 1 d .
H33 H 0.3948 0.5565 -0.0153 0.071 Uiso 1 1 calc R
C34 C 0.2129(18) 0.6027(15) -0.0196(6) 0.060(5) Uani 1 1 d .
H34 H 0.2184 0.6257 -0.0477 0.072 Uiso 1 1 calc R
C35 C -0.2712(15) 0.8573(8) 0.0260(5) 0.080 Uiso 1 1 d D
H35A H -0.3369 0.9078 0.0259 0.120 Uiso 1 1 calc R
H35B H -0.2006 0.8778 0.0080 0.120 Uiso 1 1 calc R
H35C H -0.2405 0.8473 0.0547 0.120 Uiso 1 1 calc R
C36 C -0.4539(9) 0.7745(12) -0.0144(4) 0.080 Uiso 1 1 d D
H36A H -0.4893 0.7105 -0.0212 0.120 Uiso 1 1 calc R
H36B H -0.4395 0.8112 -0.0403 0.120 Uiso 1 1 calc R
H36C H -0.5136 0.8101 0.0035 0.120 Uiso 1 1 calc R
N5 N 0.4740(16) 0.6663(12) 0.3674(5) 0.066(4) Uani 1 1 d .
C37 C 0.582(3) 0.701(2) 0.3536(9) 0.107(8) Uani 1 1 d U
H37 H 0.6408 0.6559 0.3421 0.128 Uiso 1 1 calc R
C38 C 0.618(3) 0.801(2) 0.3545(10) 0.119(9) Uani 1 1 d U
H38 H 0.7014 0.8208 0.3475 0.143 Uiso 1 1 calc R
C39 C 0.5276(17) 0.8686(15) 0.3659(7) 0.063(5) Uani 1 1 d .
H39 H 0.5428 0.9365 0.3639 0.076 Uiso 1 1 calc R
C40 C 0.4148(19) 0.8323(18) 0.3802(6) 0.069(6) Uani 1 1 d .
H40 H 0.3514 0.8759 0.3899 0.082 Uiso 1 1 calc R
C41 C 0.3913(17) 0.7337(17) 0.3808(6) 0.064(5) Uani 1 1 d .
H41 H 0.3119 0.7122 0.3913 0.077 Uiso 1 1 calc R
N6 N 0.295(2) 0.9020(19) 0.1100(6) 0.072(4) Uani 0.50 1 d PGU
C42 C 0.203(2) 0.8397(19) 0.0916(7) 0.072(4) Uani 0.50 1 d PGU
H42 H 0.1456 0.8049 0.1088 0.086 Uiso 0.50 1 calc PR
C43 C 0.198(2) 0.8295(19) 0.0473(8) 0.072(4) Uani 0.50 1 d PGU
H43 H 0.1364 0.7878 0.0349 0.086 Uiso 0.50 1 calc PR
C44 C 0.284(3) 0.881(2) 0.0215(6) 0.072(4) Uani 0.50 1 d PGU
H44 H 0.2802 0.8746 -0.0081 0.086 Uiso 0.50 1 calc PR
C45 C 0.375(2) 0.944(2) 0.0400(7) 0.072(4) Uani 0.50 1 d PGU
H45 H 0.4331 0.9786 0.0227 0.086 Uiso 0.50 1 calc PR
C46 C 0.381(2) 0.9540(19) 0.0842(8) 0.072(4) Uani 0.50 1 d PGU
H46 H 0.4423 0.9957 0.0966 0.086 Uiso 0.50 1 calc PR

loop_
_atom_site_aniso_label
_atom_site_aniso_U_11
_atom_site_aniso_U_22
_atom_site_aniso_U_33
_atom_site_aniso_U_23
_atom_site_aniso_U_13
_atom_site_aniso_U_12
Th 0.0341(3) 0.0398(3) 0.0341(3) 0.0008(2) 0.00170(19) 0.0025(3)
Cu1 0.0402(11) 0.0805(16) 0.0388(10) 0.0061(10) -0.0026(8) 0.0051(11)
Cu2 0.0496(12) 0.0678(14) 0.0407(11) 0.0136(9) 0.0046(9) 0.0162(11)
O1 0.037(6) 0.055(7) 0.060(7) -0.014(6) 0.001(5) 0.005(5)
O2 0.042(6) 0.061(7) 0.049(7) -0.007(5) -0.009(5) 0.000(6)
O3 0.040(6) 0.048(7) 0.050(6) 0.008(5) -0.001(5) 0.005(5)
O4 0.038(6) 0.042(6) 0.053(6) -0.006(5) 0.006(5) -0.005(5)
N1 0.054(10) 0.090(14) 0.057(9) 0.000(8) -0.002(7) -0.022(9)
N2 0.037(8) 0.101(13) 0.040(8) 0.028(8) 0.001(6) 0.020(8)
C1 0.039(9) 0.059(11) 0.072(12) -0.024(9) 0.024(8) -0.009(9)
C2 0.031(8) 0.090(15) 0.044(9) -0.012(9) 0.010(7) 0.005(9)
C3 0.037(9) 0.078(14) 0.075(13) -0.030(10) 0.025(9) -0.012(10)
C4 0.061(12) 0.077(14) 0.059(12) 0.005(10) 0.008(9) -0.012(11)
C5 0.069(12) 0.053(11) 0.060(11) -0.027(9) 0.019(9) -0.016(10)
C6 0.061(12) 0.048(10) 0.067(12) -0.011(8) 0.013(9) -0.011(9)
C7 0.046(10) 0.083(14) 0.031(8) 0.009(8) 0.009(7) 0.003(10)
C8 0.051(10) 0.076(12) 0.043(9) 0.025(8) -0.016(7) -0.012(9)
C9 0.066(12) 0.044(10) 0.077(13) 0.005(9) 0.010(10) -0.005(9)
C10 0.044(10) 0.068(13) 0.072(13) -0.002(10) 0.011(9) 0.004(10)
C11 0.043(10) 0.079(13) 0.056(11) 0.013(9) 0.014(8) -0.004(10)
C12 0.043(10) 0.044(10) 0.078(13) 0.014(8) 0.019(9) 0.001(8)
C13 0.037(9) 0.044(9) 0.057(10) 0.008(8) 0.017(7) -0.002(8)
C14 0.051(11) 0.059(12) 0.068(12) 0.000(9) 0.011(9) -0.002(9)
C15 0.057(13) 0.044(11) 0.13(2) -0.007(12) -0.005(13) -0.002(10)
C16 0.059(13) 0.038(10) 0.117(19) 0.010(11) 0.028(12) 0.000(10)
C17 0.098(18) 0.086(16) 0.064(13) 0.007(11) -0.005(12) 0.011(14)
C18 0.051(10) 0.049(10) 0.076(12) 0.025(9) -0.006(9) 0.000(9)
O5 0.039(6) 0.043(6) 0.040(5) 0.003(4) 0.006(4) -0.001(5)
O6 0.040(6) 0.056(7) 0.035(5) 0.002(5) 0.002(4) 0.010(5)
O7 0.042(6) 0.051(7) 0.035(5) 0.003(4) 0.006(4) -0.001(5)
O8 0.036(6) 0.053(7) 0.045(6) 0.000(5) 0.005(4) 0.005(5)
N3 0.082(4) 0.083(4) 0.082(4) 0.0003(15) 0.0002(15) 0.0010(15)
N4 0.070(4) 0.070(4) 0.069(4) 0.0014(17) -0.0016(17) -0.0006(17)
C19 0.038(9) 0.047(9) 0.047(9) 0.000(7) 0.002(7) -0.007(7)
C20 0.033(8) 0.064(11) 0.044(9) -0.002(7) 0.007(6) 0.005(8)
C21 0.044(9) 0.058(11) 0.057(10) -0.004(8) -0.004(8) 0.017(8)
C22 0.033(9) 0.086(14) 0.071(13) -0.003(10) 0.003(8) 0.014(9)
C23 0.041(10) 0.096(16) 0.073(13) -0.004(11) 0.017(9) 0.012(11)
C24 0.045(10) 0.062(11) 0.061(11) -0.006(8) 0.012(8) -0.002(9)
C25 0.070(13) 0.069(13) 0.063(12) -0.002(10) -0.023(10) 0.029(11)
C26 0.083(4) 0.083(4) 0.083(4) 0.0002(9) 0.0000(9) 0.0006(9)
C27 0.070(4) 0.070(4) 0.070(4) 0.0011(12) -0.0009(12) -0.0004(12)
C28 0.069(12) 0.057(11) 0.042(9) 0.000(8) 0.002(8) -0.017(10)
C29 0.055(10) 0.053(10) 0.036(8) -0.002(7) 0.008(7) -0.009(8)
C30 0.038(8) 0.034(8) 0.051(9) -0.008(6) 0.017(7) -0.014(7)
C31 0.047(9) 0.043(9) 0.050(9) -0.006(7) 0.011(7) -0.007(8)
C32 0.042(9) 0.045(9) 0.055(10) -0.005(7) 0.017(7) 0.002(7)
C33 0.062(12) 0.067(12) 0.050(10) -0.015(8) 0.024(9) -0.019(10)
C34 0.060(12) 0.070(12) 0.049(10) 0.004(9) 0.016(8) -0.015(10)
N5 0.053(9) 0.061(10) 0.085(12) -0.011(8) 0.008(8) -0.016(9)
C37 0.107(8) 0.107(8) 0.107(8) 0.0000(9) 0.0002(9) 0.0001(9)
C38 0.119(9) 0.119(9) 0.119(9) 0.0000(9) 0.0002(9) 0.0000(9)
C39 0.048(11) 0.048(11) 0.093(15) 0.002(9) 0.007(10) 0.008(9)
C40 0.062(13) 0.097(17) 0.048(11) -0.001(10) 0.016(9) 0.020(12)
C41 0.033(9) 0.087(16) 0.074(13) 0.010(11) 0.010(8) -0.011(10)
N6 0.072(4) 0.072(4) 0.072(4) 0.0000(8) -0.0001(8) 0.0001(8)
C42 0.072(4) 0.072(4) 0.072(4) 0.0000(8) 0.0000(8) 0.0001(8)
C43 0.072(4) 0.072(4) 0.072(4) 0.0000(8) -0.0001(8) 0.0000(8)
C44 0.072(4) 0.072(4) 0.072(4) 0.0001(8) -0.0001(8) 0.0001(8)
C45 0.072(4) 0.072(4) 0.072(4) 0.0001(8) 0.0000(8) 0.0001(8)
C46 0.072(4) 0.072(4) 0.072(4) 0.0000(8) -0.0001(8) 0.0001(8)

loop_
_atom_type_symbol
_atom_type_description
_atom_type_scat_dispersion_real
_atom_type_scat_dispersion_imag
_atom_type_scat_source
C C 0.0033 0.0016 'International Tables Vol C Tables 4.2.6.8 and 6.1.1.4'
H H 0.0000 0.0000 'International Tables Vol C Tables 4.2.6.8 and 6.1.1.4'
N N 0.0061 0.0033 'International Tables Vol C Tables 4.2.6.8 and 6.1.1.4'
O O 0.0106 0.0060 'International Tables Vol C Tables 4.2.6.8 and 6.1.1.4'
Cu Cu 0.3201 1.2651 'International Tables Vol C Tables 4.2.6.8 and 6.1.1.4'
Th Th -7.2400 8.8979 'International Tables Vol C Tables 4.2.6.8 and 6.1.1.4'

loop_
_geom_angle_atom_site_label_1
_geom_angle_atom_site_label_2
_geom_angle_atom_site_label_3
_geom_angle
O1 Th O8 90.9(4)
O1 Th O5 89.2(4)
O8 Th O5 174.9(3)
O1 Th O4 174.5(4)
O8 Th O4 87.5(4)
O5 Th O4 92.8(3)
O1 Th O2 63.5(4)
O8 Th O2 90.0(4)
O5 Th O2 85.5(4)
O4 Th O2 121.7(4)
O1 Th O3 122.3(4)
O8 Th O3 86.5(4)
O5 Th O3 89.1(3)
O4 Th O3 62.9(4)
O2 Th O3 58.8(4)
O1 Th O7 83.1(4)
O8 Th O7 63.3(3)
O5 Th O7 121.8(3)
O4 Th O7 91.5(4)
O2 Th O7 137.3(4)
O3 Th O7 141.9(4)
O1 Th O6 85.4(4)
O8 Th O6 122.2(3)
O5 Th O6 62.9(3)
O4 Th O6 91.0(4)
O2 Th O6 136.3(4)
O3 Th O6 141.5(4)
O7 Th O6 59.0(3)
Cu1 Th Cu2 173.18(6)
O3 Cu1 N1 176.9(6)
O3 Cu1 O2 79.7(5)
N1 Cu1 O2 98.3(7)
O3 Cu1 N2 93.8(6)
N1 Cu1 N2 88.3(8)
O2 Cu1 N2 173.4(6)
O7 Cu2 O6 80.1(4)
O7 Cu2 N3 173.3(5)
O6 Cu2 N3 97.4(4)
O7 Cu2 N4 92.9(4)
O6 Cu2 N4 173.0(4)
N3 Cu2 N4 89.6(4)
C1 O1 Th 121.6(11)
C2 O2 Cu1 125.3(11)
Cu1 O2 Th 110.7(5)
C12 O3 Cu1 126.1(11)
Cu1 O3 Th 110.8(5)
C13 O4 Th 124.5(10)
C7 N1 C8 125.7(16)
C10 N2 C9 124.3(16)
O1 C1 C2 118.9(16)
O1 C1 C6 125.7(19)
C2 C1 C6 115.2(18)
O2 C2 C1 111.9(15)
O2 C2 C3 123.6(19)
C1 C2 C3 124.4(19)
C4 C3 C2 116(2)
C4 C3 C7 123.4(19)
C2 C3 C7 120.3(18)
C5 C4 C3 124(2)
C4 C5 C6 120.6(18)
C1 C6 C5 119.6(19)
N1 C7 C3 130.2(18)
C9 C8 C17 110.0(16)
C9 C8 N1 109.1(14)
C17 C8 N1 111.4(17)
C9 C8 C18 108.5(17)
C17 C8 C18 112.1(15)
N1 C8 C18 105.6(13)
N2 C9 C8 111.0(15)
N2 C10 C11 127(2)
C10 C11 C16 123(2)
C10 C11 C12 121(2)
C16 C11 C12 115.6(18)
O3 C12 C13 114.4(15)
O3 C12 C11 126.1(18)
C13 C12 C11 119.5(17)
O4 C13 C14 126.0(17)
O4 C13 C12 115.0(15)
C14 C13 C12 119.0(16)
C13 C14 C15 120.6(19)
C16 C15 C14 121(2)
C15 C16 C11 124(2)
C19 O5 Th 123.6(9)
C20 O6 Cu2 124.9(10)
Cu2 O6 Th 109.8(4)
C30 O7 Cu2 126.1(10)
Cu2 O7 Th 110.3(4)
C31 O8 Th 124.6(10)
C25 N3 C26 124.9(10)
C28 N4 C27 128.0(11)
O5 C19 C24 125.6(15)
O5 C19 C20 117.8(14)
C24 C19 C20 116.6(15)
O6 C20 C19 112.6(14)
O6 C20 C21 124.1(14)
C19 C20 C21 123.2(14)
C22 C21 C20 116.7(16)
C22 C21 C25 121.2(15)
C20 C21 C25 121.8(15)
C23 C22 C21 120.4(17)
C22 C23 C24 122.8(17)
C23 C24 C19 120.2(17)
N3 C25 C21 127.9(16)
N3 C26 C36 110.4(9)
N3 C26 C35 110.5(9)
C36 C26 C35 113.9(10)
N3 C26 C27 106.4(9)
C36 C26 C27 107.6(8)
C35 C26 C27 107.7(9)
N4 C27 C26 114.7(8)
N4 C28 C29 124.1(16)
C28 C29 C30 126.4(15)
C28 C29 C34 115.4(15)
C30 C29 C34 118.2(16)
O7 C30 C29 123.9(15)
O7 C30 C31 112.9(13)
C29 C30 C31 123.2(14)
O8 C31 C32 128.6(16)
O8 C31 C30 116.0(13)
C32 C31 C30 115.4(15)
C33 C32 C31 121.3(17)
C34 C33 C32 123.1(16)
C33 C34 C29 118.6(16)
C37 N5 C41 115(2)
N5 C37 C38 125(3)
C39 C38 C37 118(3)
C40 C39 C38 116(2)
C39 C40 C41 121.3(19)
N5 C41 C40 123.9(17)
C42 N6 C46 120.0
N6 C42 C43 120.0
C44 C43 C42 120.0
C43 C44 C45 120.0
C46 C45 C44 120.0
C45 C46 N6 120.0

loop_
_geom_bond_atom_site_label_1
_geom_bond_atom_site_label_2
_geom_bond_distance
Th O1 2.377(12)
Th O8 2.379(10)
Th O5 2.392(10)
Th O4 2.406(10)
Th O2 2.440(11)
Th O3 2.458(10)
Th O7 2.460(10)
Th O6 2.465(10)
Th Cu1 3.574(2)
Th Cu2 3.576(2)
Cu1 O3 1.865(11)
Cu1 N1 1.869(16)
Cu1 O2 1.889(12)
Cu1 N2 1.963(16)
Cu2 O7 1.879(11)
Cu2 O6 1.887(10)
Cu2 N3 1.943(13)
Cu2 N4 1.962(14)
O1 C1 1.33(2)
O2 C2 1.31(2)
O2 O3 2.405(16)
O2 N1 2.84(2)
O3 C12 1.32(2)
O3 N2 2.795(16)
O4 C13 1.323(19)
N1 C7 1.23(2)
N1 C8 1.53(2)
N1 N2 2.67(3)
N2 C10 1.27(2)
N2 C9 1.48(2)
C1 C2 1.40(3)
C1 C6 1.43(2)
C2 C3 1.44(3)
C3 C4 1.37(3)
C3 C7 1.49(3)
C4 C5 1.32(3)
C5 C6 1.46(3)
C8 C9 1.48(2)
C8 C17 1.52(3)
C8 C18 1.57(2)
C10 C11 1.39(3)
C11 C16 1.44(3)
C11 C12 1.46(2)
C12 C13 1.43(3)
C13 C14 1.40(2)
C14 C15 1.41(3)
C15 C16 1.29(3)
O5 C19 1.309(19)
O6 C20 1.344(17)
O6 O7 2.424(14)
O6 N3 2.877(15)
O7 C30 1.330(16)
O7 N4 2.784(16)
O8 C31 1.329(19)
N3 C25 1.219(13)
N3 C26 1.496(14)
N3 N4 2.752(10)
N4 C28 1.269(13)
N4 C27 1.496(16)
C19 C24 1.41(2)
C19 C20 1.41(2)
C20 C21 1.42(2)
C21 C22 1.41(2)
C21 C25 1.52(2)
C22 C23 1.35(3)
C23 C24 1.38(3)
C26 C36 1.509(13)
C26 C35 1.508(15)
C26 C27 1.513(14)
C28 C29 1.37(2)
C29 C30 1.38(2)
C29 C34 1.42(2)
C30 C31 1.44(2)
C31 C32 1.39(2)
C32 C33 1.37(2)
C33 C34 1.36(3)
N5 C37 1.28(3)
N5 C41 1.31(2)
C37 C38 1.40(4)
C38 C39 1.35(3)
C39 C40 1.34(3)
C40 C41 1.35(3)
N6 C42 1.3900
N6 C46 1.3900
C42 C43 1.3900
C43 C44 1.3900
C44 C45 1.3900
C45 C46 1.3900
